data_7212985
loop_
_publ_author_name
'Kini, Aravinda M.'
'Parakka, James P.'
'Geiser, Urs'
'Wang, Hsien-Hau'
'Rivas, Felix'
'DiNino, Ernest'
'Thomas, Seddon'
'Dudek, James D.'
'Williams, Jack M.'

_publ_section_title
;
 Tetraalkyl- and dialkyl-substituted BEDT-TTF derivatives and their
 cation-radical salts: synthesis, structure, and properties
;
_journal_issue 4
_journal_name_full 'Journal of Materials Chemistry'
_journal_page_first 883
_journal_paper_doi 10.1039/a809132c
_journal_volume 9
_journal_year 1999
_chemical_compound_source 'diffusion-controlled chemical oxidation'
_chemical_formula_moiety '(C18 H24 S8)+ (I3)- (C2 H3 Cl3)'
_chemical_formula_sum 'C20 H27 Cl3 I3 S8'
_chemical_formula_weight 1010.99
_chemical_name_systematic
; 
 Bis(1,2-diethyl-ethylenedithio)tetrathiafulvalenium triiodide
solvate with 1,1,2-trichloroethane (1:1:ca.1) 
;
_space_group_IT_number 15
_symmetry_cell_setting monoclinic
_symmetry_space_group_name_Hall '-C 2yc'
_symmetry_space_group_name_H-M 'C 1 2/c 1'
_atom_sites_solution_hydrogens geom
_atom_sites_solution_primary direct
_atom_sites_solution_secondary difmap
_audit_creation_method SHELXL
_cell_angle_alpha 90.00
_cell_angle_beta 92.7220(10)
_cell_angle_gamma 90.00
_cell_formula_units_Z 8
_cell_length_a 39.754(2)
_cell_length_b 13.8902(7)
_cell_length_c 11.4853(6)
_cell_measurement_reflns_used 8192
_cell_measurement_temperature 298(2)
_cell_measurement_theta_max 25.0
_cell_measurement_theta_min 2.0
_cell_volume 6334.9(6)
_computing_cell_refinement 'SAINT (Siemens/Bruker 1994)'
_computing_data_collection 'SMART (Siemens/Bruker 1994)'
_computing_data_reduction 'SAINT (Siemens/Bruker 1994)'
_computing_molecular_graphics 'SHELXTL 5.04 (Sheldrick, 1994)'
_computing_publication_material 'SHELXTL 5.04 (Sheldrick, 1994)'
_computing_structure_refinement 'SHELXTL 5.04 (Sheldrick, 1994)'
_computing_structure_solution 'SHELXTL 5.04 (Sheldrick, 1994)'
_diffrn_ambient_temperature 298(2)
_diffrn_measurement_device 'Siemens SMART diffractometer'
_diffrn_measurement_method 'area detector \w scans'
_diffrn_radiation_monochromator graphite
_diffrn_radiation_source 'fine-focus sealed tube'
_diffrn_radiation_type MoK\a
_diffrn_radiation_wavelength 0.71073
_diffrn_reflns_av_R_equivalents 0.0490
_diffrn_reflns_av_sigmaI/netI 0.0463
_diffrn_reflns_limit_h_max 48
_diffrn_reflns_limit_h_min -51
_diffrn_reflns_limit_k_max 16
_diffrn_reflns_limit_k_min -18
_diffrn_reflns_limit_l_max 15
_diffrn_reflns_limit_l_min -15
_diffrn_reflns_number 23609
_diffrn_reflns_theta_max 28.28
_diffrn_reflns_theta_min 1.55
_diffrn_standards_decay_% 0.0
_exptl_absorpt_coefficient_mu 3.707
_exptl_absorpt_correction_T_max 0.75979
_exptl_absorpt_correction_T_min 0.55938
_exptl_absorpt_correction_type integration
_exptl_crystal_colour black
_exptl_crystal_density_diffrn 2.120
_exptl_crystal_description 'slanted octagonal prism'
_exptl_crystal_F_000 3880
_exptl_crystal_size_max 0.18
_exptl_crystal_size_mid 0.11
_exptl_crystal_size_min 0.09
_refine_diff_density_max 0.843
_refine_diff_density_min -0.790
_refine_diff_density_rms 0.132
_refine_ls_extinction_method none
_refine_ls_goodness_of_fit_all 1.247
_refine_ls_goodness_of_fit_obs 1.363
_refine_ls_hydrogen_treatment riding
_refine_ls_matrix_type full
_refine_ls_number_parameters 264
_refine_ls_number_reflns 7369
_refine_ls_number_restraints 0
_refine_ls_restrained_S_all 1.247
_refine_ls_restrained_S_obs 1.363
_refine_ls_R_factor_all 0.1273
_refine_ls_R_factor_obs 0.0849
_refine_ls_shift/esd_mean 0.044
_refine_ls_shift/su_max 1.088
_refine_ls_structure_factor_coef Fsqd
_refine_ls_weighting_details 'w=1/[\s^2^(Fo^2^)+(0.0404P)^2^+74.0512P] where P=(Fo^2^+2Fc^2^)/3'
_refine_ls_weighting_scheme calc
_refine_ls_wR_factor_all 0.1761
_refine_ls_wR_factor_obs 0.1591
_reflns_number_observed 5087
_reflns_number_total 7369
_reflns_observed_criterion >2sigma(I)
_cod_data_source_file 809132csup1.cif
_cod_data_source_block teeti3
_cod_depositor_comments
;
The following automatic conversions were performed:

'_refine_ls_weighting_scheme' value 'calc
w=1/[\s^2^(Fo^2^)+(0.0404P)^2^+74.0512P] where P=(Fo^2^+2Fc^2^)/3'
was changed to 'calc'. New tag '_refine_ls_weighting_details' was
created. The value of the new tag was set to
'w=1/[\s^2^(Fo^2^)+(0.0404P)^2^+74.0512P] where P=(Fo^2^+2Fc^2^)/3'.

Automatic conversion script
Id: cif_fix_values 3143 2015-03-26 13:38:13Z robertas 
;
_cod_original_cell_volume 6335.0(6)
_cod_original_sg_symbol_H-M 'C 2/c'
_cod_database_code 7212985

loop_
_symmetry_equiv_pos_as_xyz
'x, y, z'
'-x, y, -z+1/2'
'x+1/2, y+1/2, z'
'-x+1/2, y+1/2, -z+1/2'
'-x, -y, -z'
'x, -y, z-1/2'
'-x+1/2, -y+1/2, -z'
'x+1/2, -y+1/2, z-1/2'

loop_
_atom_site_aniso_label
_atom_site_aniso_U_11
_atom_site_aniso_U_22
_atom_site_aniso_U_33
_atom_site_aniso_U_23
_atom_site_aniso_U_13
_atom_site_aniso_U_12
I1 0.0734(6) 0.0483(5) 0.0643(6) -0.0078(4) 0.0068(5) 0.0019(5)
I2 0.1144(7) 0.0746(5) 0.0621(4) 0.0101(4) 0.0050(4) 0.0014(5)
I3 0.0517(5) 0.0704(7) 0.0999(8) 0.000 -0.0169(5) 0.000
I4 0.0608(5) 0.1280(8) 0.1073(7) 0.0303(6) -0.0046(4) -0.0068(5)
S1 0.0408(11) 0.064(2) 0.0536(13) -0.0154(11) -0.0094(10) 0.0070(11)
S2 0.0441(12) 0.069(2) 0.0547(13) -0.0166(12) -0.0080(10) 0.0109(11)
S3 0.0400(11) 0.0517(13) 0.0563(13) -0.0094(11) -0.0080(9) 0.0065(10)
S4 0.0433(12) 0.0643(15) 0.0434(11) -0.0102(10) -0.0047(9) 0.0062(11)
S5 0.0459(12) 0.065(2) 0.0502(12) -0.0131(11) -0.0089(10) 0.0141(11)
S6 0.0490(13) 0.073(2) 0.0623(14) -0.0238(13) -0.0163(11) 0.0117(12)
S7 0.0483(13) 0.0552(14) 0.0668(15) -0.0103(12) -0.0168(11) 0.0045(11)
S8 0.0511(14) 0.109(2) 0.065(2) -0.028(2) -0.0100(12) 0.0302(15)
C1 0.042(5) 0.050(5) 0.044(4) 0.001(4) -0.004(4) 0.006(4)
C2 0.044(5) 0.047(5) 0.040(4) -0.002(4) 0.003(4) 0.003(4)
C3 0.034(4) 0.050(5) 0.039(4) 0.000(4) -0.006(3) 0.008(4)
C4 0.035(4) 0.052(5) 0.044(4) -0.001(4) -0.007(3) 0.009(4)
C5 0.038(4) 0.050(5) 0.039(4) -0.005(4) -0.002(3) -0.002(4)
C6 0.041(5) 0.061(6) 0.044(5) 0.004(4) -0.003(4) 0.004(4)
C7 0.049(5) 0.064(6) 0.072(6) -0.010(5) -0.024(5) 0.020(5)
C8 0.051(6) 0.081(8) 0.063(6) -0.011(5) -0.027(5) 0.011(5)
C9 0.042(5) 0.058(6) 0.058(5) -0.002(4) -0.010(4) 0.013(4)
C10 0.042(5) 0.060(6) 0.065(6) 0.004(5) -0.003(4) 0.004(4)
Cl1 0.211(20) 0.125(12) 0.212(18) 0.000 -0.110(17) 0.000
Cl2 0.170(28) 0.082(12) 0.366(54) -0.011(18) 0.011(25) 0.003(15)
Cl3 0.099(24) 0.279(56) 0.164(34) -0.113(38) 0.070(23) -0.001(28)
Cl4 0.076(18) 0.645(117) 0.217(38) 0.180(55) -0.052(20) -0.088(36)

loop_
_atom_site_label
_atom_site_type_symbol
_atom_site_fract_x
_atom_site_fract_y
_atom_site_fract_z
_atom_site_U_iso_or_equiv
_atom_site_thermal_displace_type
_atom_site_occupancy
_atom_site_calc_flag
_atom_site_refinement_flags
I1 I 0.2500 0.2500 0.0000 0.0619(3) Uani 1 d S
I2 I 0.28337(2) 0.20503(6) 0.22480(7) 0.0837(3) Uani 1 d .
I3 I 0.0000 0.23348(8) 0.2500 0.0747(3) Uani 1 d S
I4 I 0.05645(2) 0.23766(8) 0.09689(9) 0.0990(3) Uani 1 d .
S1 S 0.31127(6) -0.0493(2) 0.4307(2) 0.0532(6) Uani 1 d .
S2 S 0.30101(6) 0.1027(2) 0.5990(2) 0.0564(6) Uani 1 d .
S3 S 0.23382(5) -0.0234(2) 0.3312(2) 0.0496(5) Uani 1 d .
S4 S 0.22436(6) 0.1255(2) 0.5040(2) 0.0506(6) Uani 1 d .
S5 S 0.38188(6) -0.0877(2) 0.5042(2) 0.0540(6) Uani 1 d .
S6 S 0.36964(6) 0.0984(2) 0.7044(2) 0.0619(7) Uani 1 d .
S7 S 0.16421(6) -0.0169(2) 0.2312(2) 0.0574(6) Uani 1 d .
S8 S 0.15416(7) 0.1656(3) 0.4365(2) 0.0753(9) Uani 1 d .
C1 C 0.2840(2) 0.0317(6) 0.4874(7) 0.045(2) Uani 1 d .
C2 C 0.2509(2) 0.0428(6) 0.4461(7) 0.043(2) Uani 1 d .
C3 C 0.3458(2) -0.0194(6) 0.5213(7) 0.041(2) Uani 1 d .
C4 C 0.3411(2) 0.0514(6) 0.5985(7) 0.044(2) Uani 1 d .
C5 C 0.1943(2) 0.0272(6) 0.3325(7) 0.042(2) Uani 1 d .
C6 C 0.1895(2) 0.0953(7) 0.4123(7) 0.049(2) Uani 1 d .
C7 C 0.4027(2) -0.0697(7) 0.6476(9) 0.063(3) Uani 1 d .
H7 H 0.4250(2) -0.0995(7) 0.6454(9) 0.075 Uiso 1 calc R
C8 C 0.4082(2) 0.0343(8) 0.6741(9) 0.066(3) Uani 1 d .
H8 H 0.4221(2) 0.0363(8) 0.7467(9) 0.079 Uiso 1 calc R
C9 C 0.1382(2) 0.0923(7) 0.2152(8) 0.053(2) Uani 1 d .
H9 H 0.1192(2) 0.0745(7) 0.1622(8) 0.064 Uiso 1 calc R
C10 C 0.1228(2) 0.1207(7) 0.3283(8) 0.056(2) Uani 1 d .
H10 H 0.1081(2) 0.1756(7) 0.3089(8) 0.067 Uiso 1 calc R
C11 C 0.3836(3) -0.1214(9) 0.7483(10) 0.081(3) Uiso 1 d .
H11A H 0.3926(3) -0.0984(9) 0.8232(10) 0.097 Uiso 1 calc R
H11B H 0.3599(3) -0.1048(9) 0.7414(10) 0.097 Uiso 1 calc R
C12 C 0.3873(4) -0.2294(11) 0.7433(14) 0.112(5) Uiso 1 d .
H12A H 0.3755(4) -0.2582(11) 0.8054(14) 0.169 Uiso 1 calc R
H12B H 0.4107(4) -0.2462(11) 0.7515(14) 0.169 Uiso 1 calc R
H12C H 0.3781(4) -0.2526(11) 0.6698(14) 0.169 Uiso 1 calc R
C13 C 0.4282(3) 0.0892(9) 0.5831(11) 0.082(3) Uiso 1 d .
H13A H 0.4147(3) 0.0920(9) 0.5106(11) 0.098 Uiso 1 calc R
H13B H 0.4317(3) 0.1548(9) 0.6100(11) 0.098 Uiso 1 calc R
C14 C 0.4620(4) 0.0459(13) 0.5590(15) 0.137(6) Uiso 1 d .
H14A H 0.4727(4) 0.0841(13) 0.5018(15) 0.206 Uiso 1 calc R
H14B H 0.4588(4) -0.0185(13) 0.5301(15) 0.206 Uiso 1 calc R
H14C H 0.4759(4) 0.0445(13) 0.6297(15) 0.206 Uiso 1 calc R
C15 C 0.1561(2) 0.1737(7) 0.1546(8) 0.053(2) Uiso 1 d .
H15A H 0.1432(2) 0.2326(7) 0.1620(8) 0.064 Uiso 1 calc R
H15B H 0.1780(2) 0.1837(7) 0.1934(8) 0.064 Uiso 1 calc R
C16 C 0.1606(3) 0.1543(9) 0.0273(10) 0.083(3) Uiso 1 d .
H16A H 0.1720(3) 0.2077(9) -0.0064(10) 0.125 Uiso 1 calc R
H16B H 0.1390(3) 0.1458(9) -0.0120(10) 0.125 Uiso 1 calc R
H16C H 0.1738(3) 0.0969(9) 0.0193(10) 0.125 Uiso 1 calc R
C17 C 0.0998(3) 0.0431(10) 0.3744(11) 0.092(4) Uiso 1 d .
H17A H 0.0851(3) 0.0202(10) 0.3106(11) 0.111 Uiso 1 calc R
H17B H 0.1136(3) -0.0108(10) 0.4015(11) 0.111 Uiso 1 calc R
C18 C 0.0787(4) 0.0749(13) 0.4710(15) 0.138(6) Uiso 1 d .
H18A H 0.0651(4) 0.0222(13) 0.4950(15) 0.207 Uiso 1 calc R
H18B H 0.0645(4) 0.1271(13) 0.4447(15) 0.207 Uiso 1 calc R
H18C H 0.0931(4) 0.0959(13) 0.5357(15) 0.207 Uiso 1 calc R
Cl1 Cl 0.0000 0.3272(12) 0.7500 0.186(9) Uani 0.50 d SP
Cl2 Cl 0.0086(8) 0.0388(15) 0.6881(32) 0.206(16) Uani 0.25 d P
Cl3 Cl 0.0218(10) 0.1185(48) 0.6576(43) 0.179(21) Uani 0.13 d P
Cl4 Cl 0.0250(7) 0.2352(59) 0.6483(38) 0.315(39) Uani 0.20 d P
C21 C -0.0052(17) 0.2046(48) 0.6802(54) 0.185(24) Uiso 0.50 d P
C22 C -0.0093(32) 0.1423(75) 0.7981(94) 0.306(57) Uiso 0.50 d P

loop_
_atom_type_symbol
_atom_type_description
_atom_type_scat_dispersion_real
_atom_type_scat_dispersion_imag
_atom_type_scat_source
C C 0.0033 0.0016 'International Tables Vol C Tables 4.2.6.8 and 6.1.1.4'
H H 0.0000 0.0000 'International Tables Vol C Tables 4.2.6.8 and 6.1.1.4'
S S 0.1246 0.1234 'International Tables Vol C Tables 4.2.6.8 and 6.1.1.4'
I I -0.4742 1.8119 'International Tables Vol C Tables 4.2.6.8 and 6.1.1.4'
Cl Cl 0.1484 0.1585 'International Tables Vol C Tables 4.2.6.8 and 6.1.1.4'

loop_
_geom_angle_atom_site_label_1
_geom_angle_atom_site_label_2
_geom_angle_atom_site_label_3
_geom_angle
_geom_angle_site_symmetry_1
_geom_angle_site_symmetry_3
I2 I1 I2 180.0 . 7
I4 I3 I4 177.72(6) 2 .
C1 S1 C3 96.5(4) . .
C1 S2 C4 95.2(4) . .
C2 S3 C5 95.8(4) . .
C2 S4 C6 95.1(4) . .
C3 S5 C7 99.5(4) . .
C4 S6 C8 102.0(4) . .
C5 S7 C9 98.1(4) . .
C6 S8 C10 103.2(4) . .
C2 C1 S1 123.5(7) . .
C2 C1 S2 121.4(7) . .
S1 C1 S2 115.0(5) . .
C1 C2 S4 122.2(6) . .
C1 C2 S3 122.3(6) . .
S4 C2 S3 115.4(5) . .
C4 C3 S1 116.2(6) . .
C4 C3 S5 127.9(6) . .
S1 C3 S5 115.9(5) . .
C3 C4 S2 117.1(6) . .
C3 C4 S6 128.8(6) . .
S2 C4 S6 114.0(5) . .
C6 C5 S3 117.0(6) . .
C6 C5 S7 126.3(7) . .
S3 C5 S7 116.7(5) . .
C5 C6 S8 130.4(7) . .
C5 C6 S4 116.6(7) . .
S8 C6 S4 112.9(5) . .
C8 C7 C11 111.1(9) . .
C8 C7 S5 111.9(7) . .
C11 C7 S5 112.6(7) . .
C7 C8 C13 114.5(9) . .
C7 C8 S6 113.4(7) . .
C13 C8 S6 110.8(8) . .
C10 C9 C15 114.6(8) . .
C10 C9 S7 112.2(6) . .
C15 C9 S7 112.7(6) . .
C9 C10 C17 112.8(9) . .
C9 C10 S8 112.4(6) . .
C17 C10 S8 113.9(8) . .
C12 C11 C7 111.9(11) . .
C14 C13 C8 114.8(11) . .
C16 C15 C9 113.0(8) . .
C18 C17 C10 114.6(12) . .
C21 Cl1 C21 51.3(40) . 2_556
C21 Cl1 Cl4 68.2(24) . 2_556
C21 Cl1 Cl4 40.0(25) 2_556 2_556
C21 Cl1 Cl4 40.0(25) . .
C21 Cl1 Cl4 68.2(24) 2_556 .
Cl4 Cl1 Cl4 101.7(31) 2_556 .
Cl3 Cl2 Cl2 116.0(25) . 2_556
Cl3 Cl2 C22 33.4(40) . 2_556
Cl2 Cl2 C22 84.8(45) 2_556 2_556
Cl3 Cl2 C22 73.9(39) . .
Cl2 Cl2 C22 44.3(30) 2_556 .
C22 Cl2 C22 41.0(67) 2_556 .
Cl3 Cl2 Cl3 91.7(27) . 2_556
Cl2 Cl2 Cl3 28.0(11) 2_556 2_556
C22 Cl2 Cl3 58.7(48) 2_556 2_556
C22 Cl2 Cl3 17.8(35) . 2_556
C22 Cl3 Cl2 84.8(94) 2_556 .
C22 Cl3 C21 33.4(98) 2_556 .
Cl2 Cl3 C21 107.9(37) . .
C22 Cl3 Cl4 71.6(94) 2_556 .
Cl2 Cl3 Cl4 155.8(35) . .
C21 Cl3 Cl4 48.6(27) . .
C22 Cl3 C22 16.6(80) 2_556 .
Cl2 Cl3 C22 70.3(42) . .
C21 Cl3 C22 49.4(32) . .
Cl4 Cl3 C22 86.9(36) . .
C22 Cl3 Cl2 52.1(94) 2_556 2_556
Cl2 Cl3 Cl2 36.0(23) . 2_556
C21 Cl3 Cl2 82.3(30) . 2_556
Cl4 Cl3 Cl2 122.6(26) . 2_556
C22 Cl3 Cl2 36.0(33) . 2_556
C21 Cl4 Cl3 66.0(45) . .
C21 Cl4 C22 41.9(47) . 2_556
Cl3 Cl4 C22 28.8(44) . 2_556
C21 Cl4 Cl1 64.6(41) . .
Cl3 Cl4 Cl1 123.2(24) . .
C22 Cl4 Cl1 94.4(51) 2_556 .
C21 Cl4 C21 47.9(42) . 2_556
Cl3 Cl4 C21 73.5(27) . 2_556
C22 Cl4 C21 47.4(42) 2_556 2_556
Cl1 Cl4 C21 53.0(24) . 2_556
C22 C21 Cl4 80.7(80) 2_556 .
C22 C21 C22 56.3(96) 2_556 .
Cl4 C21 C22 121.6(71) . .
C22 C21 Cl3 24.4(69) 2_556 .
Cl4 C21 Cl3 65.5(45) . .
C22 C21 Cl3 80.5(53) . .
C22 C21 C21 70.2(79) 2_556 2_556
Cl4 C21 C21 94.5(56) . 2_556
C22 C21 C21 38.1(44) . 2_556
Cl3 C21 C21 91.0(43) . 2_556
C22 C21 Cl1 125.9(92) 2_556 .
Cl4 C21 Cl1 75.5(50) . .
C22 C21 Cl1 98.1(46) . .
Cl3 C21 Cl1 131.8(40) . .
C21 C21 Cl1 64.3(20) 2_556 .
C22 C21 Cl4 99.3(91) 2_556 2_556
Cl4 C21 Cl4 123.2(53) . 2_556
C22 C21 Cl4 45.6(41) . 2_556
Cl3 C21 Cl4 123.4(51) . 2_556
C21 C21 Cl4 37.5(34) 2_556 2_556
Cl1 C21 Cl4 58.8(28) . 2_556
C22 C22 C21 83.1(99) 2_556 2_556
C22 C22 Cl3 153.8(100) 2_556 2_556
C21 C22 Cl3 122.2(100) 2_556 2_556
C22 C22 C21 40.6(50) 2_556 .
C21 C22 C21 71.7(91) 2_556 .
Cl3 C22 C21 147.5(100) 2_556 .
C22 C22 Cl2 94.6(46) 2_556 2_556
C21 C22 Cl2 140.8(100) 2_556 2_556
Cl3 C22 Cl2 61.9(93) 2_556 2_556
C21 C22 Cl2 128.3(68) . 2_556
C22 C22 Cl4 124.1(55) 2_556 2_556
C21 C22 Cl4 57.5(63) 2_556 2_556
Cl3 C22 Cl4 79.6(99) 2_556 2_556
C21 C22 Cl4 87.0(67) . 2_556
Cl2 C22 Cl4 141.2(93) 2_556 2_556
C22 C22 Cl3 9.7(49) 2_556 .
C21 C22 Cl3 88.6(91) 2_556 .
Cl3 C22 Cl3 145.9(100) 2_556 .
C21 C22 Cl3 50.0(38) . .
Cl2 C22 Cl3 85.3(58) 2_556 .
Cl4 C22 Cl3 133.5(84) 2_556 .
C22 C22 Cl2 44.4(31) 2_556 .
C21 C22 Cl2 120.8(100) 2_556 .
Cl3 C22 Cl2 110.1(100) 2_556 .
C21 C22 Cl2 79.0(40) . .
Cl2 C22 Cl2 50.8(39) 2_556 .
Cl4 C22 Cl2 165.3(77) 2_556 .
Cl3 C22 Cl2 35.8(25) . .

loop_
_geom_bond_atom_site_label_1
_geom_bond_atom_site_label_2
_geom_bond_distance
_geom_bond_site_symmetry_2
I1 I2 2.9139(8) .
I1 I2 2.9139(8) 7
I3 I4 2.9165(9) 2
I3 I4 2.9165(9) .
S1 C1 1.712(9) .
S1 C3 1.732(8) .
S2 C1 1.730(9) .
S2 C4 1.747(8) .
S3 C2 1.721(8) .
S3 C5 1.723(8) .
S4 C2 1.714(8) .
S4 C6 1.753(8) .
S5 C3 1.739(8) .
S5 C7 1.825(9) .
S6 C4 1.749(8) .
S6 C8 1.819(10) .
S7 C5 1.738(8) .
S7 C9 1.840(9) .
S8 C6 1.743(9) .
S8 C10 1.829(9) .
C1 C2 1.386(11) .
C3 C4 1.343(11) .
C5 C6 1.337(12) .
C7 C8 1.491(14) .
C7 C11 1.58(2) .
C8 C13 1.55(2) .
C9 C10 1.514(13) .
C9 C15 1.522(13) .
C10 C17 1.52(2) .
C11 C12 1.51(2) .
C13 C14 1.51(2) .
C15 C16 1.505(14) .
C17 C18 1.49(2) .
Cl1 C21 1.89(6) .
Cl1 C21 1.89(6) 2_556
Cl1 Cl4 2.02(8) 2_556
Cl1 Cl4 2.02(8) .
Cl2 Cl3 1.28(6) .
Cl2 Cl2 1.61(7) 2_556
Cl2 C22 1.45(10) 2_556
Cl2 C22 2.06(9) .
Cl2 Cl3 2.46(7) 2_556
Cl3 C22 0.80(11) 2_556
Cl3 C21 1.64(9) .
Cl3 Cl4 1.63(8) .
Cl3 C22 2.11(11) .
Cl3 Cl2 2.46(7) 2_556
Cl4 C21 1.34(7) .
Cl4 C22 1.57(11) 2_556
Cl4 C21 2.20(8) 2_556
C21 C22 1.06(12) 2_556
C21 C22 1.62(9) .
C21 C21 1.64(12) 2_556
C21 Cl4 2.20(8) 2_556
C22 C22 1.36(21) 2_556
C22 C21 1.06(12) 2_556
C22 Cl3 0.80(11) 2_556
C22 Cl2 1.45(10) 2_556
C22 Cl4 1.57(11) 2_556

loop_
_geom_torsion_atom_site_label_1
_geom_torsion_atom_site_label_2
_geom_torsion_atom_site_label_3
_geom_torsion_atom_site_label_4
_geom_torsion
_geom_torsion_site_symmetry_1
_geom_torsion_site_symmetry_4
C3 S1 C1 C2 178.8(8) . .
C3 S1 C1 S2 0.6(6) . .
C4 S2 C1 C2 -178.4(8) . .
C4 S2 C1 S1 -0.3(6) . .
S1 C1 C2 S4 -179.3(5) . .
S2 C1 C2 S4 -1.3(11) . .
S1 C1 C2 S3 -0.8(11) . .
S2 C1 C2 S3 177.2(5) . .
C6 S4 C2 C1 -179.1(8) . .
C6 S4 C2 S3 2.3(6) . .
C5 S3 C2 C1 179.5(8) . .
C5 S3 C2 S4 -1.9(6) . .
C1 S1 C3 C4 -0.9(8) . .
C1 S1 C3 S5 177.1(5) . .
C7 S5 C3 C4 21.0(9) . .
C7 S5 C3 S1 -156.7(5) . .
S1 C3 C4 S2 0.9(10) . .
S5 C3 C4 S2 -176.8(5) . .
S1 C3 C4 S6 178.5(5) . .
S5 C3 C4 S6 0.8(13) . .
C1 S2 C4 C3 -0.4(8) . .
C1 S2 C4 S6 -178.4(5) . .
C8 S6 C4 C3 5.0(10) . .
C8 S6 C4 S2 -177.3(5) . .
C2 S3 C5 C6 0.6(8) . .
C2 S3 C5 S7 -178.3(5) . .
C9 S7 C5 C6 29.2(9) . .
C9 S7 C5 S3 -152.0(5) . .
S3 C5 C6 S8 177.0(6) . .
S7 C5 C6 S8 -4.2(14) . .
S3 C5 C6 S4 0.9(10) . .
S7 C5 C6 S4 179.7(5) . .
C10 S8 C6 C5 2.5(10) . .
C10 S8 C6 S4 178.7(5) . .
C2 S4 C6 C5 -2.0(8) . .
C2 S4 C6 S8 -178.7(5) . .
C3 S5 C7 C8 -56.9(8) . .
C3 S5 C7 C11 69.1(8) . .
C11 C7 C8 C13 177.1(9) . .
S5 C7 C8 C13 -56.1(10) . .
C11 C7 C8 S6 -54.5(9) . .
S5 C7 C8 S6 72.3(9) . .
C4 S6 C8 C7 -41.7(8) . .
C4 S6 C8 C13 88.6(8) . .
C5 S7 C9 C10 -62.3(7) . .
C5 S7 C9 C15 68.7(7) . .
C15 C9 C10 C17 169.5(9) . .
S7 C9 C10 C17 -60.5(10) . .
C15 C9 C10 S8 -60.1(9) . .
S7 C9 C10 S8 70.0(8) . .
C6 S8 C10 C9 -35.6(8) . .
C6 S8 C10 C17 94.3(8) . .
C8 C7 C11 C12 -162.1(10) . .
S5 C7 C11 C12 71.5(12) . .
C7 C8 C13 C14 -54.8(14) . .
S6 C8 C13 C14 175.5(10) . .
C10 C9 C15 C16 -160.4(8) . .
S7 C9 C15 C16 69.7(10) . .
C9 C10 C17 C18 -168.1(11) . .
S8 C10 C17 C18 62.3(14) . .
Cl2 Cl2 Cl3 C22 -22.5(120) 2_556 2_556
C22 Cl2 Cl3 C22 0.00(2) 2_556 2_556
C22 Cl2 Cl3 C22 -8.3(142) . 2_556
Cl3 Cl2 Cl3 C22 -8.2(105) 2_556 2_556
Cl2 Cl2 Cl3 C21 -46.8(57) 2_556 .
C22 Cl2 Cl3 C21 -24.3(106) 2_556 .
C22 Cl2 Cl3 C21 -32.7(47) . .
Cl3 Cl2 Cl3 C21 -32.5(31) 2_556 .
Cl2 Cl2 Cl3 Cl4 -34.5(135) 2_556 .
C22 Cl2 Cl3 Cl4 -12.0(109) 2_556 .
C22 Cl2 Cl3 Cl4 -20.3(121) . .
Cl3 Cl2 Cl3 Cl4 -20.1(106) 2_556 .
Cl2 Cl2 Cl3 C22 -14.2(50) 2_556 .
C22 Cl2 Cl3 C22 8.3(142) 2_556 .
C22 Cl2 Cl3 C22 0.000(11) . .
Cl3 Cl2 Cl3 C22 0.2(40) 2_556 .
Cl2 Cl2 Cl3 Cl2 0.000(5) 2_556 2_556
C22 Cl2 Cl3 Cl2 22.5(120) 2_556 2_556
C22 Cl2 Cl3 Cl2 14.2(50) . 2_556
Cl3 Cl2 Cl3 Cl2 14.4(33) 2_556 2_556
C22 Cl3 Cl4 C21 -28.3(120) 2_556 .
Cl2 Cl3 Cl4 C21 -15.8(115) . .
C21 Cl3 Cl4 C21 0.000(7) . .
C22 Cl3 Cl4 C21 -34.9(41) . .
Cl2 Cl3 Cl4 C21 -39.0(41) 2_556 .
C22 Cl3 Cl4 C22 0.00(3) 2_556 2_556
Cl2 Cl3 Cl4 C22 12.6(116) . 2_556
C21 Cl3 Cl4 C22 28.3(121) . 2_556
C22 Cl3 Cl4 C22 -6.5(142) . 2_556
Cl2 Cl3 Cl4 C22 -10.7(101) 2_556 2_556
C22 Cl3 Cl4 Cl1 3.1(122) 2_556 .
Cl2 Cl3 Cl4 Cl1 15.7(128) . .
C21 Cl3 Cl4 Cl1 31.4(34) . .
C22 Cl3 Cl4 Cl1 -3.4(40) . .
Cl2 Cl3 Cl4 Cl1 -7.6(45) 2_556 .
C22 Cl3 Cl4 C21 22.4(111) 2_556 2_556
Cl2 Cl3 Cl4 C21 35.0(110) . 2_556
C21 Cl3 Cl4 C21 50.7(43) . 2_556
C22 Cl3 Cl4 C21 15.9(40) . 2_556
Cl2 Cl3 Cl4 C21 11.7(31) 2_556 2_556
C21 Cl1 Cl4 C21 0.000(2) . .
C21 Cl1 Cl4 C21 55.2(54) 2_556 .
Cl4 Cl1 Cl4 C21 33.0(34) 2_556 .
C21 Cl1 Cl4 Cl3 -31.8(42) . .
C21 Cl1 Cl4 Cl3 23.4(34) 2_556 .
Cl4 Cl1 Cl4 Cl3 1.2(25) 2_556 .
C21 Cl1 Cl4 C22 -30.3(58) . 2_556
C21 Cl1 Cl4 C22 24.9(54) 2_556 2_556
Cl4 Cl1 Cl4 C22 2.7(48) 2_556 2_556
C21 Cl1 Cl4 C21 -55.2(54) . 2_556
C21 Cl1 Cl4 C21 0.00(2) 2_556 2_556
Cl4 Cl1 Cl4 C21 -22.2(23) 2_556 2_556
Cl3 Cl4 C21 C22 20.1(79) . 2_556
C22 Cl4 C21 C22 0.000(11) 2_556 2_556
Cl1 Cl4 C21 C22 -131.0(88) . 2_556
C21 Cl4 C21 C22 -69.0(79) 2_556 2_556
Cl3 Cl4 C21 C22 60.5(64) . .
C22 Cl4 C21 C22 40.4(88) 2_556 .
Cl1 Cl4 C21 C22 -90.6(63) . .
C21 Cl4 C21 C22 -28.6(60) 2_556 .
Cl3 Cl4 C21 Cl3 0.000(6) . .
C22 Cl4 C21 Cl3 -20.1(79) 2_556 .
Cl1 Cl4 C21 Cl3 -151.1(33) . .
C21 Cl4 C21 Cl3 -89.1(31) 2_556 .
Cl3 Cl4 C21 C21 89.1(31) . 2_556
C22 Cl4 C21 C21 69.0(79) 2_556 2_556
Cl1 Cl4 C21 C21 -62.0(18) . 2_556
C21 Cl4 C21 C21 0.000(7) 2_556 2_556
Cl3 Cl4 C21 Cl1 151.1(33) . .
C22 Cl4 C21 Cl1 131.0(88) 2_556 .
Cl1 Cl4 C21 Cl1 0.000(1) . .
C21 Cl4 C21 Cl1 62.0(18) 2_556 .
Cl3 Cl4 C21 Cl4 115.1(79) . 2_556
C22 Cl4 C21 Cl4 95.0(110) 2_556 2_556
Cl1 Cl4 C21 Cl4 -36.0(59) . 2_556
C21 Cl4 C21 Cl4 26.0(59) 2_556 2_556
C22 Cl3 C21 C22 0.00(6) 2_556 2_556
Cl2 Cl3 C21 C22 48.3(182) . 2_556
Cl4 Cl3 C21 C22 -125.0(194) . 2_556
C22 Cl3 C21 C22 6.3(202) . 2_556
Cl2 Cl3 C21 C22 22.6(178) 2_556 2_556
C22 Cl3 C21 Cl4 125.0(194) 2_556 .
Cl2 Cl3 C21 Cl4 173.3(49) . .
Cl4 Cl3 C21 Cl4 0.000(7) . .
C22 Cl3 C21 Cl4 131.3(55) . .
Cl2 Cl3 C21 Cl4 147.6(35) 2_556 .
C22 Cl3 C21 C22 -6.3(202) 2_556 .
Cl2 Cl3 C21 C22 42.0(65) . .
Cl4 Cl3 C21 C22 -131.3(55) . .
C22 Cl3 C21 C22 0.00(3) . .
Cl2 Cl3 C21 C22 16.4(50) 2_556 .
C22 Cl3 C21 C21 30.5(181) 2_556 2_556
Cl2 Cl3 C21 C21 78.8(50) . 2_556
Cl4 Cl3 C21 C21 -94.5(47) . 2_556
C22 Cl3 C21 C21 36.8(50) . 2_556
Cl2 Cl3 C21 C21 53.1(36) 2_556 2_556
C22 Cl3 C21 Cl1 86.1(195) 2_556 .
Cl2 Cl3 C21 Cl1 134.4(51) . .
Cl4 Cl3 C21 Cl1 -38.9(53) . .
C22 Cl3 C21 Cl1 92.4(78) . .
Cl2 Cl3 C21 Cl1 108.7(54) 2_556 .
C22 Cl3 C21 Cl4 10.2(177) 2_556 2_556
Cl2 Cl3 C21 Cl4 58.4(56) . 2_556
Cl4 Cl3 C21 Cl4 -114.9(60) . 2_556
C22 Cl3 C21 Cl4 16.4(63) . 2_556
Cl2 Cl3 C21 Cl4 32.8(45) 2_556 2_556
C21 Cl1 C21 C22 -35.7(86) 2_556 2_556
Cl4 Cl1 C21 C22 -78.1(110) 2_556 2_556
Cl4 Cl1 C21 C22 66.8(102) . 2_556
C21 Cl1 C21 Cl4 -102.4(57) 2_556 .
Cl4 Cl1 C21 Cl4 -144.9(39) 2_556 .
Cl4 Cl1 C21 Cl4 0.000(2) . .
C21 Cl1 C21 C22 18.2(52) 2_556 .
Cl4 Cl1 C21 C22 -24.2(47) 2_556 .
Cl4 Cl1 C21 C22 120.7(69) . .
C21 Cl1 C21 Cl3 -66.2(60) 2_556 .
Cl4 Cl1 C21 Cl3 -108.7(64) 2_556 .
Cl4 Cl1 C21 Cl3 36.2(45) . .
C21 Cl1 C21 C21 0.00(2) 2_556 2_556
Cl4 Cl1 C21 C21 -42.5(38) 2_556 2_556
Cl4 Cl1 C21 C21 102.4(57) . 2_556
C21 Cl1 C21 Cl4 42.5(38) 2_556 2_556
Cl4 Cl1 C21 Cl4 0.000(8) 2_556 2_556
Cl4 Cl1 C21 Cl4 144.9(39) . 2_556
C22 C21 C22 C22 0.00(4) 2_556 2_556
Cl4 C21 C22 C22 -50.3(102) . 2_556
Cl3 C21 C22 C22 3.1(100) . 2_556
C21 C21 C22 C22 -100.9(167) 2_556 2_556
Cl1 C21 C22 C22 -128.1(108) . 2_556
Cl4 C21 C22 C22 -157.6(151) 2_556 2_556
C22 C21 C22 C21 100.9(167) 2_556 2_556
Cl4 C21 C22 C21 50.7(116) . 2_556
Cl3 C21 C22 C21 104.0(89) . 2_556
C21 C21 C22 C21 0.00(2) 2_556 2_556
Cl1 C21 C22 C21 -27.2(69) . 2_556
Cl4 C21 C22 C21 -56.7(62) 2_556 2_556
C22 C21 C22 Cl3 -137.2(274) 2_556 2_556
Cl4 C21 C22 Cl3 172.5(244) . 2_556
Cl3 C21 C22 Cl3 -134.1(249) . 2_556
C21 C21 C22 Cl3 121.8(274) 2_556 2_556
Cl1 C21 C22 Cl3 94.6(251) . 2_556
Cl4 C21 C22 Cl3 65.2(227) 2_556 2_556
C22 C21 C22 Cl2 -40.2(65) 2_556 2_556
Cl4 C21 C22 Cl2 -90.5(106) . 2_556
Cl3 C21 C22 Cl2 -37.1(104) . 2_556
C21 C21 C22 Cl2 -141.1(161) 2_556 2_556
Cl1 C21 C22 Cl2 -168.3(100) . 2_556
Cl4 C21 C22 Cl2 162.2(155) 2_556 2_556
C22 C21 C22 Cl4 157.6(151) 2_556 2_556
Cl4 C21 C22 Cl4 107.3(99) . 2_556
Cl3 C21 C22 Cl4 160.7(65) . 2_556
C21 C21 C22 Cl4 56.7(62) 2_556 2_556
Cl1 C21 C22 Cl4 29.5(62) . 2_556
Cl4 C21 C22 Cl4 0.00(3) 2_556 2_556
C22 C21 C22 Cl3 -3.1(100) 2_556 .
Cl4 C21 C22 Cl3 -53.4(62) . .
Cl3 C21 C22 Cl3 0.00(2) . .
C21 C21 C22 Cl3 -104.0(89) 2_556 .
Cl1 C21 C22 Cl3 -131.2(40) . .
Cl4 C21 C22 Cl3 -160.7(65) 2_556 .
C22 C21 C22 Cl2 -26.9(85) 2_556 .
Cl4 C21 C22 Cl2 -77.1(66) . .
Cl3 C21 C22 Cl2 -23.8(29) . .
C21 C21 C22 Cl2 -127.8(96) 2_556 .
Cl1 C21 C22 Cl2 -155.0(36) . .
Cl4 C21 C22 Cl2 175.5(79) 2_556 .
C22 Cl3 C22 C22 0.00(14) 2_556 2_556
Cl2 Cl3 C22 C22 -149.6(471) . 2_556
C21 Cl3 C22 C22 -12.2(433) . 2_556
Cl4 Cl3 C22 C22 22.2(444) . 2_556
Cl2 Cl3 C22 C22 -163.8(503) 2_556 2_556
C22 Cl3 C22 C21 -55.0(386) 2_556 2_556
Cl2 Cl3 C22 C21 155.4(99) . 2_556
C21 Cl3 C22 C21 -67.2(90) . 2_556
Cl4 Cl3 C22 C21 -32.8(79) . 2_556
Cl2 Cl3 C22 C21 141.2(127) 2_556 2_556
C22 Cl3 C22 Cl3 148.7(685) 2_556 2_556
Cl2 Cl3 C22 Cl3 -1.0(216) . 2_556
C21 Cl3 C22 Cl3 136.5(256) . 2_556
Cl4 Cl3 C22 Cl3 170.8(243) . 2_556
Cl2 Cl3 C22 Cl3 -15.2(184) 2_556 2_556
C22 Cl3 C22 C21 12.2(434) 2_556 .
Cl2 Cl3 C22 C21 -137.5(59) . .
C21 Cl3 C22 C21 0.00(3) . .
Cl4 Cl3 C22 C21 34.4(37) . .
Cl2 Cl3 C22 C21 -151.6(83) 2_556 .
C22 Cl3 C22 Cl2 163.8(503) 2_556 2_556
Cl2 Cl3 C22 Cl2 14.2(51) . 2_556
C21 Cl3 C22 Cl2 151.6(83) . 2_556
Cl4 Cl3 C22 Cl2 -174.0(64) . 2_556
Cl2 Cl3 C22 Cl2 0.00(2) 2_556 2_556
C22 Cl3 C22 Cl4 -14.9(362) 2_556 2_556
Cl2 Cl3 C22 Cl4 -164.5(117) . 2_556
C21 Cl3 C22 Cl4 -27.1(84) . 2_556
Cl4 Cl3 C22 Cl4 7.3(97) . 2_556
Cl2 Cl3 C22 Cl4 -178.7(151) 2_556 2_556
C22 Cl3 C22 Cl2 149.6(471) 2_556 .
Cl2 Cl3 C22 Cl2 0.000(15) . .
C21 Cl3 C22 Cl2 137.5(59) . .
Cl4 Cl3 C22 Cl2 171.8(48) . .
Cl2 Cl3 C22 Cl2 -14.2(51) 2_556 .
Cl3 Cl2 C22 C22 7.0(121) . 2_556
Cl2 Cl2 C22 C22 168.6(168) 2_556 2_556
C22 Cl2 C22 C22 0.00(3) 2_556 2_556
Cl3 Cl2 C22 C22 -172.5(247) 2_556 2_556
Cl3 Cl2 C22 C21 -29.0(115) . 2_556
Cl2 Cl2 C22 C21 132.7(147) 2_556 2_556
C22 Cl2 C22 C21 -36.0(86) 2_556 2_556
Cl3 Cl2 C22 C21 151.6(231) 2_556 2_556
Cl3 Cl2 C22 Cl3 179.4(129) . 2_556
Cl2 Cl2 C22 Cl3 -18.9(95) 2_556 2_556
C22 Cl2 C22 Cl3 172.5(247) 2_556 2_556
Cl3 Cl2 C22 Cl3 0.00(3) 2_556 2_556
Cl3 Cl2 C22 C21 31.9(51) . .
Cl2 Cl2 C22 C21 -166.5(87) 2_556 .
C22 Cl2 C22 C21 24.9(90) 2_556 .
Cl3 Cl2 C22 C21 -147.6(163) 2_556 .
Cl3 Cl2 C22 Cl2 -161.6(66) . 2_556
Cl2 Cl2 C22 Cl2 0.00(2) 2_556 2_556
C22 Cl2 C22 Cl2 -168.6(168) 2_556 2_556
Cl3 Cl2 C22 Cl2 18.9(96) 2_556 2_556
Cl3 Cl2 C22 Cl4 49.7(349) . 2_556
Cl2 Cl2 C22 Cl4 -148.7(385) 2_556 2_556
C22 Cl2 C22 Cl4 42.7(261) 2_556 2_556
Cl3 Cl2 C22 Cl4 -129.8(446) 2_556 2_556
Cl3 Cl2 C22 Cl3 0.00(2) . .
Cl2 Cl2 C22 Cl3 161.6(66) 2_556 .
C22 Cl2 C22 Cl3 -7.0(121) 2_556 .
Cl3 Cl2 C22 Cl3 -179.4(129) 2_556 .
